data_4512201
loop_
_publ_author_name
'Ellena, Javier'
'de Paula, Karina'
'de Melo, Cristiane C.'
'da Silva, Cec\'ilia C. P.'
'Bezerra, Beatriz P.'
'Ven\^ancio, Tiago'
'Ayala, Alejandro P.'

_publ_section_title
;
 Temperature-Driven Isosymmetric Reversible Phase Transition of the
 Hormone Estradiol 17\b Valerate
;
_journal_issue 11
_journal_name_full 'Crystal Growth &amp; Design'
_journal_page_first 5700
_journal_paper_doi 10.1021/cg500974r
_journal_volume 14
_journal_year 2014
_chemical_absolute_configuration ad
_chemical_formula_moiety 'C23  H32  O3'
_chemical_formula_sum 'C23 H32 O3'
_chemical_formula_weight 356.49
_chemical_name_common estra-1,3,5(10)-triene-3,17-diol(17?)-17-pentanoate
_chemical_name_systematic
;
 ?
;
_space_group_IT_number 4
_symmetry_cell_setting monoclinic
_symmetry_Int_Tables_number 4
_symmetry_space_group_name_Hall 'P 2yb'
_symmetry_space_group_name_H-M 'P 1 21 1'
_atom_sites_solution_hydrogens constr
_audit_conform_dict_location ftp://ftp.iucr.org/pub/cif_core.dic
_audit_conform_dict_name cif_core.dic
_audit_conform_dict_version 2.4.3
_audit_creation_date 2014-06-14T11:44:22-00:00
_audit_creation_method 'WinGX routine CIF_UPDATE'
_cell_angle_alpha 90
_cell_angle_beta 90.619(2)
_cell_angle_gamma 90
_cell_formula_units_Z 4
_cell_length_a 7.3706(2)
_cell_length_b 19.8583(5)
_cell_length_c 13.9888(3)
_cell_measurement_reflns_used 0
_cell_measurement_temperature 296(2)
_cell_measurement_theta_max 0
_cell_measurement_theta_min 0
_cell_measurement_wavelength 1.54178
_cell_volume 2047.39(9)
_computing_molecular_graphics 'Ortep for Windows (Farrugia, 2012)'
_computing_publication_material 'WinGX publication routines (Farrugia, 2012)'
_computing_structure_refinement 'SHELXL-2013 (Sheldrick, 2013)'
_diffrn_ambient_temperature 296(2)
_diffrn_measured_fraction_theta_full 0.92
_diffrn_measured_fraction_theta_max 0.942
_diffrn_radiation_probe x-ray
_diffrn_radiation_type CuK\a
_diffrn_radiation_wavelength 1.54178
_diffrn_reflns_av_R_equivalents 0.0389
_diffrn_reflns_Laue_measured_fraction_full 0.92
_diffrn_reflns_Laue_measured_fraction_max 0.942
_diffrn_reflns_limit_h_max 7
_diffrn_reflns_limit_h_min -8
_diffrn_reflns_limit_k_max 23
_diffrn_reflns_limit_k_min -21
_diffrn_reflns_limit_l_max 16
_diffrn_reflns_limit_l_min -15
_diffrn_reflns_number 25841
_diffrn_reflns_point_group_measured_fraction_full 0.853
_diffrn_reflns_point_group_measured_fraction_max 0.874
_diffrn_reflns_theta_full 67.679
_diffrn_reflns_theta_max 66.566
_diffrn_reflns_theta_min 4.453
_exptl_absorpt_coefficient_mu 0.586
_exptl_absorpt_correction_type none
_exptl_crystal_density_diffrn 1.153
_exptl_crystal_density_method 'not measured'
_exptl_crystal_F_000 776
_exptl_crystal_size_max 0.468
_exptl_crystal_size_mid 0.142
_exptl_crystal_size_min 0.058
_refine_diff_density_max 0.28
_refine_diff_density_min -0.29
_refine_diff_density_rms 0.041
_refine_ls_abs_structure_details
;
 Flack x determined using 2053 quotients [(I+)-(I-)]/[(I+)+(I-)]
 (Parsons and Flack (2004), Acta Cryst. A60, s61).
;
_refine_ls_abs_structure_Flack 0.14(10)
_refine_ls_extinction_coef 0.0021(5)
_refine_ls_extinction_expression Fc^*^=kFc[1+0.001xFc^2^\l^3^/sin(2\q)]^-1/4^
_refine_ls_extinction_method SHELXL
_refine_ls_goodness_of_fit_ref 1.045
_refine_ls_hydrogen_treatment constr
_refine_ls_matrix_type full
_refine_ls_number_constraints 0
_refine_ls_number_parameters 474
_refine_ls_number_reflns 6321
_refine_ls_number_restraints 1
_refine_ls_restrained_S_all 1.045
_refine_ls_R_factor_all 0.069
_refine_ls_R_factor_gt 0.0573
_refine_ls_shift/su_max 0.001
_refine_ls_shift/su_mean 0
_refine_ls_structure_factor_coef Fsqd
_refine_ls_weighting_details 'w=1/[\s^2^(Fo^2^)+(0.0914P)^2^+0.4469P] where P=(Fo^2^+2Fc^2^)/3'
_refine_ls_weighting_scheme calc
_refine_ls_wR_factor_gt 0.1552
_refine_ls_wR_factor_ref 0.1649
_reflns_number_gt 5226
_reflns_number_total 6321
_reflns_threshold_expression 'I > 2\s(I)'
_cod_data_source_file cg500974r_si_002.cif
_cod_data_source_block E2v298K
_cod_depositor_comments 'Adding full bibliography for 4512201--4512202.cif.'
_cod_original_sg_symbol_H-M 'P 21'
_cod_database_code 4512201
_shelx_estimated_absorpt_t_min 0.771
_shelx_estimated_absorpt_t_max 0.967

loop_
_symmetry_equiv_pos_as_xyz
'x, y, z'
'-x, y+1/2, -z'

loop_
_atom_site_label
_atom_site_type_symbol
_atom_site_fract_x
_atom_site_fract_y
_atom_site_fract_z
_atom_site_U_iso_or_equiv
_atom_site_adp_type
_atom_site_occupancy
_atom_site_calc_flag
C1A C 0.9991(7) 0.0653(3) 1.0493(4) 0.0725(13) Uani 1 d
H1A H 0.8903 0.0472 1.027 0.087 Uiso 1 calc
C2A C 1.0288(7) 0.0699(3) 1.1465(4) 0.0714(13) Uani 1 d
H2A H 0.9401 0.0556 1.1887 0.086 Uiso 1 calc
C3A C 1.1876(7) 0.0956(3) 1.1808(4) 0.0707(13) Uani 1 d
C4A C 1.3188(7) 0.1165(3) 1.1178(4) 0.0716(13) Uani 1 d
H4A H 1.4279 0.1335 1.1415 0.086 Uiso 1 calc
C5A C 1.2909(6) 0.1125(2) 1.0194(3) 0.0646(12) Uani 1 d
C6A C 1.4368(6) 0.1400(4) 0.9553(4) 0.0835(16) Uani 1 d
H6A H 1.5536 0.1232 0.9773 0.1 Uiso 1 calc
H6B H 1.4389 0.1887 0.9609 0.1 Uiso 1 calc
C7A C 1.4104(6) 0.1212(3) 0.8505(3) 0.0726(13) Uani 1 d
H7A H 1.4879 0.1491 0.8113 0.087 Uiso 1 calc
H7B H 1.4454 0.0746 0.8411 0.087 Uiso 1 calc
C8A C 1.2147(5) 0.1306(2) 0.8196(3) 0.0585(11) Uani 1 d
H8A H 1.1677 0.1816 0.8415 0.07 Uiso 1 d
C9A C 1.0936(5) 0.0815(2) 0.8756(3) 0.0595(11) Uani 1 d
H9A H 1.1387 0.0419 0.8536 0.071 Uiso 1 d
C10A C 1.1278(6) 0.0869(2) 0.9830(3) 0.0610(11) Uani 1 d
C11A C 0.8935(6) 0.0884(3) 0.8459(3) 0.0687(12) Uani 1 d
H11A H 0.8493 0.1322 0.8657 0.082 Uiso 1 calc
H11B H 0.823 0.0544 0.8787 0.082 Uiso 1 calc
C12A C 0.8650(6) 0.0806(3) 0.7369(3) 0.0690(13) Uani 1 d
H12A H 0.7496 0.0843 0.7192 0.083 Uiso 1 d
H12B H 0.9073 0.0305 0.7191 0.083 Uiso 1 d
C13A C 0.9847(6) 0.1290(2) 0.6821(3) 0.0607(11) Uani 1 d
C14A C 1.1830(5) 0.1184(2) 0.7140(3) 0.0589(10) Uani 1 d
H14A H 1.2183 0.0712 0.6993 0.071 Uiso 1 d
C15A C 1.2911(7) 0.1559(3) 0.6389(4) 0.0789(15) Uani 1 d
H15A H 1.4126 0.1374 0.634 0.095 Uiso 1 calc
H15B H 1.2999 0.2033 0.6544 0.095 Uiso 1 calc
C16A C 1.1839(8) 0.1454(4) 0.5451(4) 0.0911(17) Uani 1 d
H16A H 1.2205 0.103 0.5107 0.109 Uiso 1 d
H16B H 1.12 0.176 0.5278 0.109 Uiso 1 d
C17A C 1.0004(6) 0.1139(3) 0.5760(3) 0.0656(11) Uani 1 d
H17A H 1.0106 0.0647 0.5696 0.079 Uiso 1 d
C18A C 0.9208(8) 0.2017(3) 0.6969(4) 0.0865(16) Uani 1 d
H18A H 0.9963 0.2317 0.6611 0.13 Uiso 1 calc
H18B H 0.9287 0.2129 0.7635 0.13 Uiso 1 calc
H18C H 0.7973 0.206 0.6753 0.13 Uiso 1 calc
C19A C 0.8256(9) 0.1229(3) 0.4325(4) 0.0881(16) Uani 1 d
C20A C 0.6623(11) 0.1548(4) 0.3886(6) 0.118(2) Uani 1 d
H20A H 0.6494 0.1368 0.3245 0.142 Uiso 1 calc
H20B H 0.558 0.1394 0.4243 0.142 Uiso 1 calc
C21A C 0.651(3) 0.2182(6) 0.3823(15) 0.344(16) Uani 1 d
H21A H 0.7659 0.2341 0.3579 0.413 Uiso 1 calc
H21B H 0.6412 0.2354 0.4469 0.413 Uiso 1 calc
C22A C 0.495(2) 0.2544(7) 0.3201(14) 0.230(10) Uani 1 d
H22A H 0.5479 0.2869 0.2769 0.277 Uiso 1 calc
H22B H 0.4286 0.2213 0.2825 0.277 Uiso 1 calc
C23A C 0.375(3) 0.2876(8) 0.3848(11) 0.240(9) Uani 1 d
H23A H 0.2984 0.2549 0.4149 0.36 Uiso 1 calc
H23B H 0.3008 0.3193 0.3502 0.36 Uiso 1 calc
H23C H 0.4445 0.3109 0.4328 0.36 Uiso 1 calc
O1A O 1.2283(6) 0.1020(2) 1.2768(3) 0.0877(11) Uani 1 d
H1 H 1.1473 0.097 1.3015 0.132 Uiso 1 d
O2A O 0.8446(5) 0.1403(2) 0.5242(3) 0.0841(10) Uani 1 d
O3A O 0.9291(7) 0.0863(2) 0.3928(3) 0.0985(13) Uani 1 d
C1B C 0.4972(6) 0.4671(2) 0.4097(3) 0.0656(12) Uani 1 d
H1B H 0.3912 0.4878 0.4302 0.079 Uiso 1 calc
C2B C 0.5227(7) 0.4588(3) 0.3133(3) 0.0671(12) Uani 1 d
H2B H 0.4334 0.4723 0.27 0.081 Uiso 1 calc
C3B C 0.6786(6) 0.4307(2) 0.2814(3) 0.0628(11) Uani 1 d
C4B C 0.8074(6) 0.4104(3) 0.3465(3) 0.0689(12) Uani 1 d
H4B H 0.9145 0.3915 0.3243 0.083 Uiso 1 calc
C5B C 0.7846(5) 0.4170(2) 0.4439(3) 0.0629(11) Uani 1 d
C6B C 0.9299(6) 0.3901(3) 0.5109(4) 0.0791(15) Uani 1 d
H6C H 1.0473 0.4056 0.4892 0.095 Uiso 1 calc
H6D H 0.9297 0.3413 0.5077 0.095 Uiso 1 calc
C7B C 0.9057(5) 0.4116(3) 0.6146(4) 0.0733(13) Uani 1 d
H7C H 0.9814 0.3838 0.6558 0.088 Uiso 1 calc
H7D H 0.9439 0.458 0.6223 0.088 Uiso 1 calc
C8B C 0.7084(5) 0.4046(2) 0.6438(3) 0.0590(11) Uani 1 d
H8C H 0.6592 0.3626 0.6316 0.071 Uiso 1 d
C9B C 0.5901(5) 0.4539(2) 0.5842(3) 0.0593(11) Uani 1 d
H9C H 0.633 0.4981 0.6144 0.071 Uiso 1 d
C10B C 0.6236(5) 0.4460(2) 0.4778(3) 0.0593(11) Uani 1 d
C11B C 0.3909(6) 0.4490(3) 0.6125(3) 0.0734(14) Uani 1 d
H11C H 0.3439 0.4053 0.5934 0.088 Uiso 1 calc
H11D H 0.3221 0.4831 0.5783 0.088 Uiso 1 calc
C12B C 0.3629(6) 0.4583(3) 0.7204(3) 0.0691(12) Uani 1 d
H12C H 0.2366 0.4508 0.7398 0.083 Uiso 1 d
H12D H 0.4093 0.5042 0.7379 0.083 Uiso 1 d
C13B C 0.4775(6) 0.4083(2) 0.7777(3) 0.0597(10) Uani 1 d
C14B C 0.6759(5) 0.4175(2) 0.7483(3) 0.0593(11) Uani 1 d
H14C H 0.7102 0.466 0.7636 0.071 Uiso 1 d
C15B C 0.7827(7) 0.3788(3) 0.8261(4) 0.0814(15) Uani 1 d
H15C H 0.9194 0.3997 0.8337 0.098 Uiso 1 d
H15D H 0.7909 0.3197 0.8024 0.098 Uiso 1 d
C16B C 0.6723(8) 0.3914(4) 0.9169(4) 0.0885(16) Uani 1 d
H16C H 0.7384 0.4208 0.9603 0.106 Uiso 1 calc
H16D H 0.6479 0.3493 0.9494 0.106 Uiso 1 calc
C17B C 0.4941(6) 0.4248(3) 0.8840(3) 0.0657(12) Uani 1 d
H17C H 0.5039 0.4764 0.8927 0.079 Uiso 1 d
C18B C 0.4071(8) 0.3365(3) 0.7635(4) 0.0864(16) Uani 1 d
H18D H 0.4734 0.3064 0.8046 0.13 Uiso 1 calc
H18E H 0.4232 0.3233 0.6981 0.13 Uiso 1 calc
H18F H 0.2806 0.3348 0.7788 0.13 Uiso 1 calc
C19B C 0.3163(8) 0.4154(3) 1.0247(4) 0.0795(14) Uani 1 d
C20B C 0.1503(10) 0.3820(4) 1.0668(5) 0.116(2) Uani 1 d
H20C H 0.1183 0.405 1.1254 0.139 Uiso 1 calc
H20D H 0.0493 0.3867 1.0223 0.139 Uiso 1 calc
C21B C 0.177(2) 0.3132(7) 1.0866(13) 0.269(10) Uani 1 d
H21C H 0.2851 0.3084 1.1265 0.323 Uiso 1 calc
H21D H 0.1991 0.2896 1.0271 0.323 Uiso 1 calc
C22B C 0.012(2) 0.2791(6) 1.1386(12) 0.216(7) Uani 1 d
H22C H 0.0579 0.2458 1.1836 0.26 Uiso 1 calc
H22D H -0.0524 0.3131 1.1747 0.26 Uiso 1 calc
C23B C -0.109(2) 0.2478(7) 1.0751(10) 0.202(6) Uani 1 d
H23D H -0.0431 0.2288 1.0228 0.304 Uiso 1 calc
H23E H -0.1941 0.2805 1.051 0.304 Uiso 1 calc
H23F H -0.1734 0.2128 1.1078 0.304 Uiso 1 calc
O1B O 0.7134(5) 0.42080(19) 0.1857(2) 0.0826(10) Uani 1 d
H2 H 0.6214 0.4311 0.1566 0.124 Uiso 1 d
O2B O 0.3345(5) 0.3991(2) 0.9336(2) 0.0821(10) Uani 1 d
O3B O 0.4186(6) 0.4528(3) 1.0663(3) 0.0953(12) Uani 1 d

loop_
_atom_site_aniso_label
_atom_site_aniso_U_11
_atom_site_aniso_U_22
_atom_site_aniso_U_33
_atom_site_aniso_U_23
_atom_site_aniso_U_13
_atom_site_aniso_U_12
C1A 0.060(3) 0.085(3) 0.073(3) 0.008(3) 0.009(2) -0.009(2)
C2A 0.072(3) 0.079(3) 0.063(3) 0.009(2) 0.010(2) -0.008(3)
C3A 0.078(3) 0.071(3) 0.063(3) 0.005(2) 0.000(2) 0.013(3)
C4A 0.060(3) 0.082(3) 0.072(3) -0.004(2) -0.005(2) 0.007(2)
C5A 0.050(2) 0.076(3) 0.069(3) -0.005(2) 0.0018(19) 0.005(2)
C6A 0.048(2) 0.129(5) 0.074(3) -0.009(3) 0.003(2) -0.013(3)
C7A 0.044(2) 0.100(4) 0.075(3) -0.006(3) 0.009(2) -0.002(2)
C8A 0.044(2) 0.065(3) 0.066(3) -0.006(2) 0.0050(18) -0.0045(19)
C9A 0.044(2) 0.068(3) 0.067(3) -0.004(2) 0.0086(18) -0.0006(19)
C10A 0.048(2) 0.063(3) 0.073(3) -0.001(2) 0.0034(19) 0.002(2)
C11A 0.047(2) 0.094(3) 0.065(3) 0.000(2) 0.0068(19) -0.010(2)
C12A 0.041(2) 0.096(4) 0.070(3) -0.003(3) 0.0032(19) -0.011(2)
C13A 0.047(2) 0.071(3) 0.064(3) -0.004(2) 0.0030(18) 0.004(2)
C14A 0.044(2) 0.070(3) 0.063(3) -0.006(2) 0.0082(18) -0.001(2)
C15A 0.066(3) 0.099(4) 0.072(3) -0.002(3) 0.011(2) -0.023(3)
C16A 0.080(3) 0.119(5) 0.074(4) 0.006(3) 0.008(3) -0.011(3)
C17A 0.057(2) 0.074(3) 0.066(3) -0.004(2) 0.007(2) 0.002(2)
C18A 0.092(4) 0.078(3) 0.089(4) -0.013(3) -0.003(3) 0.025(3)
C19A 0.099(4) 0.097(4) 0.068(4) -0.006(3) -0.005(3) -0.015(4)
C20A 0.125(6) 0.118(6) 0.112(6) 0.006(4) -0.027(5) -0.013(5)
C21A 0.36(2) 0.106(8) 0.56(4) -0.004(14) -0.32(3) 0.026(11)
C22A 0.242(17) 0.120(9) 0.33(2) -0.028(11) -0.148(17) 0.015(9)
C23A 0.33(3) 0.164(13) 0.220(16) 0.064(12) -0.053(16) -0.103(15)
O1A 0.097(3) 0.097(3) 0.070(2) 0.0057(19) -0.0016(19) 0.001(2)
O2A 0.077(2) 0.105(3) 0.070(2) -0.0083(19) -0.0056(17) 0.011(2)
O3A 0.111(3) 0.112(3) 0.072(2) -0.013(2) 0.006(2) -0.009(3)
C1B 0.054(2) 0.069(3) 0.073(3) 0.004(2) -0.003(2) 0.011(2)
C2B 0.068(3) 0.072(3) 0.062(3) 0.008(2) -0.005(2) 0.003(2)
C3B 0.062(2) 0.069(3) 0.057(3) -0.001(2) -0.003(2) -0.001(2)
C4B 0.052(2) 0.086(3) 0.068(3) -0.002(2) 0.006(2) 0.000(2)
C5B 0.0408(19) 0.076(3) 0.072(3) -0.005(2) -0.0042(18) 0.000(2)
C6B 0.044(2) 0.117(4) 0.076(3) -0.013(3) -0.006(2) 0.014(3)
C7B 0.040(2) 0.101(4) 0.079(3) -0.006(3) -0.015(2) 0.007(2)
C8B 0.0401(19) 0.068(3) 0.069(3) -0.007(2) -0.0080(18) 0.0051(19)
C9B 0.044(2) 0.070(3) 0.064(3) -0.007(2) -0.0123(18) 0.0063(19)
C10B 0.045(2) 0.065(3) 0.068(3) -0.006(2) -0.0038(19) -0.0026(19)
C11B 0.050(2) 0.107(4) 0.063(3) -0.011(3) -0.011(2) 0.018(2)
C12B 0.046(2) 0.099(4) 0.062(3) -0.007(3) -0.0088(19) 0.012(2)
C13B 0.054(2) 0.064(3) 0.062(3) -0.008(2) -0.0085(18) 0.001(2)
C14B 0.047(2) 0.065(3) 0.066(3) -0.009(2) -0.0148(18) 0.002(2)
C15B 0.069(3) 0.106(4) 0.068(3) 0.002(3) -0.016(2) 0.024(3)
C16B 0.073(3) 0.118(5) 0.074(3) 0.006(3) -0.013(3) 0.014(3)
C17B 0.060(2) 0.074(3) 0.063(3) -0.004(2) -0.007(2) -0.002(2)
C18B 0.083(4) 0.088(4) 0.088(4) -0.015(3) 0.004(3) -0.021(3)
C19B 0.075(3) 0.097(4) 0.067(3) 0.000(3) 0.004(3) 0.013(3)
C20B 0.111(5) 0.139(7) 0.099(5) 0.024(4) 0.026(4) 0.033(5)
C21B 0.214(14) 0.161(11) 0.44(3) 0.102(14) 0.170(16) 0.004(10)
C22B 0.238(16) 0.127(9) 0.286(17) -0.043(10) 0.125(14) -0.027(9)
C23B 0.219(15) 0.145(11) 0.243(15) 0.026(10) -0.029(12) 0.039(10)
O1B 0.081(2) 0.101(3) 0.066(2) 0.0002(18) 0.0057(17) 0.006(2)
O2B 0.072(2) 0.105(3) 0.069(2) -0.0103(19) 0.0061(16) -0.010(2)
O3B 0.098(3) 0.120(3) 0.068(2) -0.015(2) -0.010(2) 0.012(3)

loop_
_atom_type_symbol
_atom_type_description
_atom_type_scat_dispersion_real
_atom_type_scat_dispersion_imag
_atom_type_scat_source
C C 0.0181 0.0091 'International Tables Vol C Tables 4.2.6.8 and 6.1.1.4'
H H 0 0 'International Tables Vol C Tables 4.2.6.8 and 6.1.1.4'
O O 0.0492 0.0322 'International Tables Vol C Tables 4.2.6.8 and 6.1.1.4'

loop_
_geom_angle_atom_site_label_1
_geom_angle_atom_site_label_2
_geom_angle_atom_site_label_3
_geom_angle
C2A C1A C10A 122.1(5)
C2A C1A H1A 118.9
C10A C1A H1A 118.9
C3A C2A C1A 120.0(4)
C3A C2A H2A 120
C1A C2A H2A 120
C2A C3A O1A 123.8(5)
C2A C3A C4A 119.6(5)
O1A C3A C4A 116.6(5)
C3A C4A C5A 121.2(5)
C3A C4A H4A 119.4
C5A C4A H4A 119.4
C4A C5A C10A 119.9(4)
C4A C5A C6A 117.9(4)
C10A C5A C6A 122.1(4)
C5A C6A C7A 113.5(4)
C5A C6A H6A 108.9
C7A C6A H6A 108.9
C5A C6A H6B 108.9
C7A C6A H6B 108.9
H6A C6A H6B 107.7
C8A C7A C6A 110.8(4)
C8A C7A H7A 109.5
C6A C7A H7A 109.5
C8A C7A H7B 109.5
C6A C7A H7B 109.5
H7A C7A H7B 108.1
C7A C8A C14A 113.3(3)
C7A C8A C9A 109.4(4)
C14A C8A C9A 108.0(3)
C7A C8A H8A 109.5
C14A C8A H8A 111.7
C9A C8A H8A 104.7
C10A C9A C11A 114.1(3)
C10A C9A C8A 111.4(4)
C11A C9A C8A 111.4(4)
C10A C9A H9A 109.8
C11A C9A H9A 109.9
C8A C9A H9A 99.2
C5A C10A C1A 117.2(4)
C5A C10A C9A 121.2(4)
C1A C10A C9A 121.6(4)
C9A C11A C12A 112.2(3)
C9A C11A H11A 109.2
C12A C11A H11A 109.2
C9A C11A H11B 109.2
C12A C11A H11B 109.2
H11A C11A H11B 107.9
C13A C12A C11A 111.2(4)
C13A C12A H12A 111.6
C11A C12A H12A 112.8
C13A C12A H12B 107.3
C11A C12A H12B 106.6
H12A C12A H12B 107
C12A C13A C17A 114.7(4)
C12A C13A C18A 110.3(4)
C17A C13A C18A 110.2(4)
C12A C13A C14A 108.8(4)
C17A C13A C14A 100.0(3)
C18A C13A C14A 112.5(4)
C8A C14A C15A 121.3(4)
C8A C14A C13A 113.4(3)
C15A C14A C13A 103.6(4)
C8A C14A H14A 108.4
C15A C14A H14A 100.3
C13A C14A H14A 108.7
C14A C15A C16A 104.8(4)
C14A C15A H15A 110.8
C16A C15A H15A 110.8
C14A C15A H15B 110.8
C16A C15A H15B 110.8
H15A C15A H15B 108.9
C15A C16A C17A 104.9(4)
C15A C16A H16A 112.4
C17A C16A H16A 92
C15A C16A H16B 116.6
C17A C16A H16B 83.1
H16A C16A H16B 130.4
O2A C17A C13A 110.4(3)
O2A C17A C16A 113.7(4)
C13A C17A C16A 105.5(4)
O2A C17A H17A 112.1
C13A C17A H17A 107
C16A C17A H17A 107.8
C13A C18A H18A 109.5
C13A C18A H18B 109.5
H18A C18A H18B 109.5
C13A C18A H18C 109.5
H18A C18A H18C 109.5
H18B C18A H18C 109.5
O3A C19A O2A 122.9(6)
O3A C19A C20A 125.8(6)
O2A C19A C20A 111.3(6)
C21A C20A C19A 120.4(9)
C21A C20A H20A 107.2
C19A C20A H20A 107.2
C21A C20A H20B 107.2
C19A C20A H20B 107.2
H20A C20A H20B 106.9
C20A C21A C22A 122.1(11)
C20A C21A H21A 106.8
C22A C21A H21A 106.8
C20A C21A H21B 106.8
C22A C21A H21B 106.8
H21A C21A H21B 106.7
C23A C22A C21A 107.9(17)
C23A C22A H22A 110.1
C21A C22A H22A 110.1
C23A C22A H22B 110.1
C21A C22A H22B 110.1
H22A C22A H22B 108.4
C22A C23A H23A 109.5
C22A C23A H23B 109.5
H23A C23A H23B 109.5
C22A C23A H23C 109.5
H23A C23A H23C 109.5
H23B C23A H23C 109.5
C3A O1A H1 106.9
C19A O2A C17A 117.4(4)
C2B C1B C10B 122.6(4)
C2B C1B H1B 118.7
C10B C1B H1B 118.7
C3B C2B C1B 119.8(4)
C3B C2B H2B 120.1
C1B C2B H2B 120.1
C2B C3B C4B 119.1(4)
C2B C3B O1B 123.0(4)
C4B C3B O1B 117.9(4)
C3B C4B C5B 122.5(4)
C3B C4B H4B 118.7
C5B C4B H4B 118.7
C4B C5B C10B 118.9(4)
C4B C5B C6B 119.0(4)
C10B C5B C6B 122.1(4)
C5B C6B C7B 113.7(4)
C5B C6B H6C 108.8
C7B C6B H6C 108.8
C5B C6B H6D 108.8
C7B C6B H6D 108.8
H6C C6B H6D 107.7
C8B C7B C6B 110.6(4)
C8B C7B H7C 109.5
C6B C7B H7C 109.5
C8B C7B H7D 109.5
C6B C7B H7D 109.5
H7C C7B H7D 108.1
C14B C8B C7B 114.0(3)
C14B C8B C9B 108.8(3)
C7B C8B C9B 109.4(4)
C14B C8B H8C 105.5
C7B C8B H8C 114
C9B C8B H8C 104.6
C10B C9B C11B 114.5(3)
C10B C9B C8B 111.5(3)
C11B C9B C8B 110.9(4)
C10B C9B H9C 116.1
C11B C9B H9C 103.9
C8B C9B H9C 98.6
C1B C10B C5B 117.0(4)
C1B C10B C9B 121.7(4)
C5B C10B C9B 121.3(4)
C9B C11B C12B 112.8(3)
C9B C11B H11C 109
C12B C11B H11C 109
C9B C11B H11D 109
C12B C11B H11D 109
H11C C11B H11D 107.8
C13B C12B C11B 111.0(4)
C13B C12B H12C 106.1
C11B C12B H12C 113
C13B C12B H12D 106.1
C11B C12B H12D 107.5
H12C C12B H12D 112.9
C12B C13B C17B 114.3(4)
C12B C13B C18B 110.7(4)
C17B C13B C18B 110.5(4)
C12B C13B C14B 107.8(4)
C17B C13B C14B 99.8(3)
C18B C13B C14B 113.5(4)
C8B C14B C13B 113.7(3)
C8B C14B C15B 121.1(4)
C13B C14B C15B 103.4(4)
C8B C14B H14C 108.9
C13B C14B H14C 106.9
C15B C14B H14C 101.4
C16B C15B C14B 103.4(4)
C16B C15B H15C 110.7
C14B C15B H15C 110
C16B C15B H15D 114.2
C14B C15B H15D 108.2
H15C C15B H15D 110.1
C15B C16B C17B 106.4(4)
C15B C16B H16C 110.5
C17B C16B H16C 110.5
C15B C16B H16D 110.5
C17B C16B H16D 110.5
H16C C16B H16D 108.6
O2B C17B C13B 109.3(3)
O2B C17B C16B 113.4(4)
C13B C17B C16B 105.0(4)
O2B C17B H17C 110.2
C13B C17B H17C 109.4
C16B C17B H17C 109.5
C13B C18B H18D 109.5
C13B C18B H18E 109.5
H18D C18B H18E 109.5
C13B C18B H18F 109.5
H18D C18B H18F 109.5
H18E C18B H18F 109.5
O3B C19B O2B 123.2(5)
O3B C19B C20B 125.9(6)
O2B C19B C20B 110.9(6)
C21B C20B C19B 112.8(7)
C21B C20B H20C 109
C19B C20B H20C 109
C21B C20B H20D 109
C19B C20B H20D 109
H20C C20B H20D 107.8
C20B C21B C22B 113.5(11)
C20B C21B H21C 108.9
C22B C21B H21C 108.9
C20B C21B H21D 108.9
C22B C21B H21D 108.9
H21C C21B H21D 107.7
C23B C22B C21B 112.9(15)
C23B C22B H22C 109
C21B C22B H22C 109
C23B C22B H22D 109
C21B C22B H22D 109
H22C C22B H22D 107.8
C22B C23B H23D 109.5
C22B C23B H23E 109.5
H23D C23B H23E 109.5
C22B C23B H23F 109.5
H23D C23B H23F 109.5
H23E C23B H23F 109.5
C3B O1B H2 106.6
C19B O2B C17B 117.5(4)

loop_
_geom_bond_atom_site_label_1
_geom_bond_atom_site_label_2
_geom_bond_distance
C1A C2A 1.378(7)
C1A C10A 1.401(6)
C1A H1A 0.93
C2A C3A 1.359(7)
C2A H2A 0.93
C3A O1A 1.379(6)
C3A C4A 1.379(7)
C4A C5A 1.392(7)
C4A H4A 0.93
C5A C10A 1.396(6)
C5A C6A 1.509(7)
C6A C7A 1.524(7)
C6A H6A 0.97
C6A H6B 0.97
C7A C8A 1.513(6)
C7A H7A 0.97
C7A H7B 0.97
C8A C14A 1.514(6)
C8A C9A 1.543(6)
C8A H8A 1.1142
C9A C10A 1.524(7)
C9A C11A 1.534(6)
C9A H9A 0.9077
C11A C12A 1.545(7)
C11A H11A 0.97
C11A H11B 0.97
C12A C13A 1.519(7)
C12A H12A 0.8858
C12A H12B 1.0731
C13A C17A 1.520(7)
C13A C18A 1.532(7)
C13A C14A 1.538(6)
C14A C15A 1.520(7)
C14A H14A 0.9934
C15A C16A 1.538(8)
C15A H15A 0.97
C15A H15B 0.97
C16A C17A 1.556(7)
C16A H16A 1.0078
C16A H16B 0.8048
C17A O2A 1.450(6)
C17A H17A 0.9832
C18A H18A 0.96
C18A H18B 0.96
C18A H18C 0.96
C19A O3A 1.195(8)
C19A O2A 1.334(7)
C19A C20A 1.487(10)
C20A C21A 1.266(13)
C20A H20A 0.97
C20A H20B 0.97
C21A C22A 1.604(17)
C21A H21A 0.97
C21A H21B 0.97
C22A C23A 1.43(2)
C22A H22A 0.97
C22A H22B 0.97
C23A H23A 0.96
C23A H23B 0.96
C23A H23C 0.96
O1A H1 0.7001
C1B C2B 1.374(7)
C1B C10B 1.391(6)
C1B H1B 0.93
C2B C3B 1.357(7)
C2B H2B 0.93
C3B C4B 1.369(7)
C3B O1B 1.381(6)
C4B C5B 1.381(7)
C4B H4B 0.93
C5B C10B 1.406(6)
C5B C6B 1.512(6)
C6B C7B 1.525(7)
C6B H6C 0.97
C6B H6D 0.97
C7B C8B 1.522(6)
C7B H7C 0.97
C7B H7D 0.97
C8B C14B 1.505(6)
C8B C9B 1.548(6)
C8B H8C 0.924
C9B C10B 1.518(6)
C9B C11B 1.528(6)
C9B H9C 1.0241
C11B C12B 1.536(6)
C11B H11C 0.97
C11B H11D 0.97
C12B C13B 1.525(6)
C12B H12C 0.9833
C12B H12D 1.0039
C13B C17B 1.526(6)
C13B C18B 1.530(7)
C13B C14B 1.534(6)
C14B C15B 1.542(6)
C14B H14C 1.0181
C15B C16B 1.536(8)
C15B H15C 1.0935
C15B H15D 1.2216
C16B C17B 1.537(7)
C16B H16C 0.97
C16B H16D 0.97
C17B O2B 1.464(6)
C17B H17C 1.035
C18B H18D 0.96
C18B H18E 0.96
C18B H18F 0.96
C19B O3B 1.204(7)
C19B O2B 1.323(6)
C19B C20B 1.517(10)
C20B C21B 1.407(14)
C20B H20C 0.97
C20B H20D 0.97
C21B C22B 1.579(16)
C21B H21C 0.97
C21B H21D 0.97
C22B C23B 1.399(18)
C22B H22C 0.97
C22B H22D 0.97
C23B H23D 0.96
C23B H23E 0.96
C23B H23F 0.96
O1B H2 0.8131

loop_
_geom_torsion_atom_site_label_1
_geom_torsion_atom_site_label_2
_geom_torsion_atom_site_label_3
_geom_torsion_atom_site_label_4
_geom_torsion
C10A C1A C2A C3A -0.6(8)
C1A C2A C3A O1A 180.0(5)
C1A C2A C3A C4A -0.3(8)
C2A C3A C4A C5A 0.7(8)
O1A C3A C4A C5A -179.6(4)
C3A C4A C5A C10A -0.1(7)
C3A C4A C5A C6A 176.6(5)
C4A C5A C6A C7A 168.8(5)
C10A C5A C6A C7A -14.5(8)
C5A C6A C7A C8A 44.6(7)
C6A C7A C8A C14A 175.1(4)
C6A C7A C8A C9A -64.3(6)
C7A C8A C9A C10A 52.0(5)
C14A C8A C9A C10A 175.7(3)
C7A C8A C9A C11A -179.2(4)
C14A C8A C9A C11A -55.5(5)
C4A C5A C10A C1A -0.8(7)
C6A C5A C10A C1A -177.4(5)
C4A C5A C10A C9A -179.5(4)
C6A C5A C10A C9A 3.8(7)
C2A C1A C10A C5A 1.2(7)
C2A C1A C10A C9A 179.9(5)
C11A C9A C10A C5A -149.9(5)
C8A C9A C10A C5A -22.7(6)
C11A C9A C10A C1A 31.4(6)
C8A C9A C10A C1A 158.7(4)
C10A C9A C11A C12A -178.5(4)
C8A C9A C11A C12A 54.3(6)
C9A C11A C12A C13A -54.1(6)
C11A C12A C13A C17A 165.9(4)
C11A C12A C13A C18A -69.0(5)
C11A C12A C13A C14A 54.9(5)
C7A C8A C14A C15A -54.8(6)
C9A C8A C14A C15A -176.1(4)
C7A C8A C14A C13A -179.1(4)
C9A C8A C14A C13A 59.6(5)
C12A C13A C14A C8A -60.0(5)
C17A C13A C14A C8A 179.4(4)
C18A C13A C14A C8A 62.5(5)
C12A C13A C14A C15A 166.6(4)
C17A C13A C14A C15A 46.0(5)
C18A C13A C14A C15A -70.9(5)
C8A C14A C15A C16A -164.0(5)
C13A C14A C15A C16A -35.3(6)
C14A C15A C16A C17A 10.6(6)
C12A C13A C17A O2A 81.5(5)
C18A C13A C17A O2A -43.6(5)
C14A C13A C17A O2A -162.3(4)
C12A C13A C17A C16A -155.3(5)
C18A C13A C17A C16A 79.6(5)
C14A C13A C17A C16A -39.1(5)
C15A C16A C17A O2A 139.3(5)
C15A C16A C17A C13A 18.2(6)
O3A C19A C20A C21A -117.2(16)
O2A C19A C20A C21A 62.8(16)
C19A C20A C21A C22A 169.4(16)
C20A C21A C22A C23A 111(2)
O3A C19A O2A C17A 1.0(8)
C20A C19A O2A C17A -178.9(5)
C13A C17A O2A C19A -170.8(4)
C16A C17A O2A C19A 70.9(6)
C10B C1B C2B C3B -2.0(7)
C1B C2B C3B C4B 0.7(7)
C1B C2B C3B O1B -179.9(4)
C2B C3B C4B C5B 0.5(8)
O1B C3B C4B C5B -178.9(4)
C3B C4B C5B C10B -0.5(7)
C3B C4B C5B C6B 177.0(5)
C4B C5B C6B C7B 169.5(5)
C10B C5B C6B C7B -13.1(7)
C5B C6B C7B C8B 44.1(7)
C6B C7B C8B C14B 173.6(4)
C6B C7B C8B C9B -64.3(6)
C14B C8B C9B C10B 177.0(4)
C7B C8B C9B C10B 51.9(5)
C14B C8B C9B C11B -54.0(5)
C7B C8B C9B C11B -179.2(4)
C2B C1B C10B C5B 1.9(7)
C2B C1B C10B C9B -178.1(5)
C4B C5B C10B C1B -0.7(7)
C6B C5B C10B C1B -178.1(5)
C4B C5B C10B C9B 179.3(4)
C6B C5B C10B C9B 1.9(7)
C11B C9B C10B C1B 31.5(6)
C8B C9B C10B C1B 158.5(4)
C11B C9B C10B C5B -148.5(5)
C8B C9B C10B C5B -21.5(6)
C10B C9B C11B C12B -179.1(4)
C8B C9B C11B C12B 53.6(6)
C9B C11B C12B C13B -55.3(6)
C11B C12B C13B C17B 165.8(4)
C11B C12B C13B C18B -68.7(5)
C11B C12B C13B C14B 55.9(5)
C7B C8B C14B C13B -178.3(4)
C9B C8B C14B C13B 59.3(5)
C7B C8B C14B C15B -54.2(6)
C9B C8B C14B C15B -176.6(4)
C12B C13B C14B C8B -60.4(5)
C17B C13B C14B C8B -180.0(4)
C18B C13B C14B C8B 62.5(5)
C12B C13B C14B C15B 166.4(4)
C17B C13B C14B C15B 46.8(4)
C18B C13B C14B C15B -70.7(5)
C8B C14B C15B C16B -164.2(5)
C13B C14B C15B C16B -35.4(5)
C14B C15B C16B C17B 10.0(6)
C12B C13B C17B O2B 83.1(5)
C18B C13B C17B O2B -42.5(5)
C14B C13B C17B O2B -162.2(4)
C12B C13B C17B C16B -155.0(5)
C18B C13B C17B C16B 79.5(5)
C14B C13B C17B C16B -40.3(5)
C15B C16B C17B O2B 138.4(5)
C15B C16B C17B C13B 19.2(6)
O3B C19B C20B C21B -104.7(12)
O2B C19B C20B C21B 76.4(11)
C19B C20B C21B C22B 175.0(12)
C20B C21B C22B C23B 94.2(16)
O3B C19B O2B C17B 4.1(8)
C20B C19B O2B C17B -177.0(5)
C13B C17B O2B C19B -172.6(4)
C16B C17B O2B C19B 70.6(6)
